data_7246841
loop_
_publ_author_name
'Andrienko, Irina V.'
'Rakhmanova, Mariana I.'
'Samsonenko, Denis G.'
'Kovalenko, Ekaterina A.'

_publ_section_title
;
 Supramolecular lanthanide assemblies with cucurbit[6]uril: from synthesis
 and crystal structure to application
;
_journal_issue 23
_journal_name_full CrystEngComm
_journal_page_first 3460
_journal_page_last 3471
_journal_paper_doi 10.1039/D3CE00301A
_journal_volume 25
_journal_year 2023
_chemical_formula_sum 'C36 H69 N31 O49 Tb2'
_chemical_formula_weight 2038.06
_space_group_crystal_system triclinic
_space_group_IT_number 2
_space_group_name_Hall '-P 1'
_space_group_name_H-M_alt 'P -1'
_atom_sites_solution_hydrogens mixed
_atom_sites_solution_primary dual
_atom_sites_solution_secondary difmap
_audit_creation_method SHELXL-2018/3
_audit_update_record
;
2023-03-09 deposited with the CCDC.	2023-05-25 downloaded from the CCDC.
;
_cell_angle_alpha 73.769(2)
_cell_angle_beta 87.340(4)
_cell_angle_gamma 87.608(5)
_cell_formula_units_Z 2
_cell_length_a 13.386(3)
_cell_length_b 14.4235(13)
_cell_length_c 18.1775(13)
_cell_measurement_reflns_used 59990
_cell_measurement_temperature 100(2)
_cell_measurement_theta_max 31.0
_cell_measurement_theta_min 1.2
_cell_volume 3364.6(8)
_computing_cell_refinement 'XDS (Kabsch, 2010)'
_computing_data_collection 'Marccd (Doyle, 2011)'
_computing_data_reduction 'XDS (Kabsch, 2010)'
_computing_molecular_graphics 'ShelXle (H\"ubschle, 2011)'
_computing_publication_material 'CIFTAB (Sheldrick, 2015)'
_computing_structure_refinement 'SHELXL-2018 (Sheldrick, 2015)'
_computing_structure_solution 'SHELXT-2018 (Sheldrick, 2015)'
_diffrn_ambient_temperature 100(2)
_diffrn_detector_area_resol_mean 12.4
_diffrn_measured_fraction_theta_full 0.993
_diffrn_measured_fraction_theta_max 0.987
_diffrn_measurement_device_type 'Rayonix SX-165 CCD'
_diffrn_measurement_method '\f scan'
_diffrn_radiation_monochromator 'Double Crystal Monochromator'
_diffrn_radiation_source synchrotron
_diffrn_radiation_type synchrotron
_diffrn_radiation_wavelength 0.74500
_diffrn_reflns_av_R_equivalents 0.0710
_diffrn_reflns_av_unetI/netI 0.0635
_diffrn_reflns_Laue_measured_fraction_full 0.993
_diffrn_reflns_Laue_measured_fraction_max 0.987
_diffrn_reflns_limit_h_max 18
_diffrn_reflns_limit_h_min -18
_diffrn_reflns_limit_k_max 19
_diffrn_reflns_limit_k_min -19
_diffrn_reflns_limit_l_max 25
_diffrn_reflns_limit_l_min -23
_diffrn_reflns_number 67138
_diffrn_reflns_point_group_measured_fraction_full 0.993
_diffrn_reflns_point_group_measured_fraction_max 0.987
_diffrn_reflns_theta_full 26.551
_diffrn_reflns_theta_max 31.057
_diffrn_reflns_theta_min 1.224
_diffrn_source synchrotron
_exptl_absorpt_coefficient_mu 2.500
_exptl_absorpt_correction_T_max 1.000
_exptl_absorpt_correction_T_min 0.907
_exptl_absorpt_correction_type multi-scan
_exptl_absorpt_process_details 'XDS (Kabsch, 2010)'
_exptl_crystal_colour colorless
_exptl_crystal_density_diffrn 2.012
_exptl_crystal_description block
_exptl_crystal_F_000 2048
_exptl_crystal_size_max 0.12
_exptl_crystal_size_mid 0.10
_exptl_crystal_size_min 0.07
_refine_diff_density_max 0.787
_refine_diff_density_min -1.606
_refine_diff_density_rms 0.150
_refine_ls_extinction_method none
_refine_ls_goodness_of_fit_ref 1.067
_refine_ls_hydrogen_treatment mixed
_refine_ls_matrix_type full
_refine_ls_number_parameters 1270
_refine_ls_number_reflns 18484
_refine_ls_number_restraints 386
_refine_ls_restrained_S_all 1.066
_refine_ls_R_factor_all 0.0387
_refine_ls_R_factor_gt 0.0363
_refine_ls_shift/su_max 0.003
_refine_ls_shift/su_mean 0.000
_refine_ls_structure_factor_coef Fsqd
_refine_ls_weighting_details 'w=1/[\s^2^(Fo^2^)+(0.0513P)^2^+2.0590P] where P=(Fo^2^+2Fc^2^)/3'
_refine_ls_weighting_scheme calc
_refine_ls_wR_factor_gt 0.0994
_refine_ls_wR_factor_ref 0.1011
_reflns_Friedel_coverage 0.000
_reflns_number_gt 17140
_reflns_number_total 18484
_reflns_threshold_expression 'I > 2\s(I)'
_cod_data_source_file d3ce00301a2.cif
_cod_data_source_block km777-7
_cod_depositor_comments 'Adding full bibliography for 7246836--7246844.cif.'
_cod_database_code 7246841
_shelx_shelxl_version_number 2018/3
_shelx_space_group_comment
;
The symmetry employed for this shelxl refinement is uniquely defined
by the following loop, which should always be used as a source of
symmetry information in preference to the above space-group names.
They are only intended as comments.
;
_shelx_estimated_absorpt_t_min 0.754
_shelx_estimated_absorpt_t_max 0.844

loop_
_space_group_symop_operation_xyz
'x, y, z'
'-x, -y, -z'

loop_
_atom_site_label
_atom_site_type_symbol
_atom_site_fract_x
_atom_site_fract_y
_atom_site_fract_z
_atom_site_U_iso_or_equiv
_atom_site_adp_type
_atom_site_occupancy
_atom_site_site_symmetry_order
_atom_site_calc_flag
_atom_site_refinement_flags_posn
_atom_site_refinement_flags_adp
_atom_site_refinement_flags_occupancy
_atom_site_disorder_assembly
_atom_site_disorder_group
Tb1 Tb 0.95315(2) 0.91663(2) 0.22476(2) 0.01328(4) Uani 1 1 d . . . . .
O11M O 0.78839(14) 0.83986(14) 0.24335(11) 0.0225(4) Uani 1 1 d D . . . .
H111 H 0.789(2) 0.7797(8) 0.265(2) 0.027 Uiso 1 1 d D U . . .
H112 H 0.7295(12) 0.863(2) 0.247(2) 0.027 Uiso 1 1 d D U . . .
O12M O 0.99116(14) 0.75922(13) 0.21163(10) 0.0182(3) Uani 1 1 d D . . . .
H121 H 0.9480(19) 0.7158(18) 0.2285(16) 0.022 Uiso 1 1 d D U . . .
H122 H 1.013(2) 0.756(2) 0.1679(10) 0.022 Uiso 1 1 d D U . . .
O13M O 1.08666(14) 0.92501(16) 0.13045(11) 0.0233(4) Uani 1 1 d D . . . .
H131 H 1.1465(12) 0.939(3) 0.1354(18) 0.028 Uiso 1 1 d D U . . .
H132 H 1.082(2) 0.914(3) 0.0873(11) 0.028 Uiso 1 1 d D U . . .
O14M O 1.00587(14) 1.08163(13) 0.18894(10) 0.0200(3) Uani 1 1 d D . . . .
H141 H 1.006(3) 1.1220(18) 0.1449(9) 0.024 Uiso 1 1 d D U . . .
H142 H 1.040(2) 1.104(2) 0.2182(13) 0.024 Uiso 1 1 d D U . . .
O15M O 0.87544(16) 0.99547(14) 0.31109(12) 0.0273(4) Uani 1 1 d D . . . .
H151 H 0.8277(19) 0.9685(18) 0.3415(17) 0.033 Uiso 1 1 d D U . . .
H152 H 0.865(2) 1.0561(7) 0.299(2) 0.033 Uiso 1 1 d D U . . .
N1 N 0.82009(16) 0.97340(15) 0.09743(12) 0.0181(4) Uani 1 1 d . . . . .
O11N O 0.82320(14) 1.01916(13) 0.14781(10) 0.0197(3) Uani 1 1 d . . . . .
O12N O 0.88778(14) 0.90990(13) 0.09820(10) 0.0203(3) Uani 1 1 d . . . . .
O13N O 0.75297(15) 0.98973(15) 0.05119(12) 0.0259(4) Uani 1 1 d . . . . .
O11 O 1.10434(13) 0.91367(13) 0.28625(10) 0.0165(3) Uani 1 1 d . . . . .
O12 O 1.29002(13) 0.82874(13) 0.59702(10) 0.0188(3) Uani 1 1 d D . . . .
C11 C 1.17191(17) 0.88223(16) 0.33188(12) 0.0134(4) Uani 1 1 d . . . . .
C12 C 1.28705(17) 0.82904(17) 0.52993(13) 0.0151(4) Uani 1 1 d . . . . .
C13 C 1.31758(17) 0.87543(16) 0.39728(13) 0.0147(4) Uani 1 1 d . . . . .
H13 H 1.384105 0.874281 0.370095 0.018 Uiso 1 1 calc R U . . .
C14 C 1.27098(17) 0.77427(16) 0.42165(13) 0.0139(4) Uani 1 1 d . . . . .
H14 H 1.318932 0.723061 0.412849 0.017 Uiso 1 1 calc R U . . .
N11 N 1.24435(15) 0.93583(14) 0.34730(11) 0.0150(4) Uani 1 1 d . . . . .
N12 N 1.18614(15) 0.78861(14) 0.37243(11) 0.0149(4) Uani 1 1 d . . . . .
N13 N 1.24621(15) 0.76017(14) 0.50262(11) 0.0153(4) Uani 1 1 d . . . . .
N14 N 1.32645(15) 0.89791(15) 0.46875(11) 0.0154(4) Uani 1 1 d . . . . .
C15 C 1.12012(17) 0.71218(17) 0.37133(13) 0.0139(4) Uani 1 1 d . . . . .
H15A H 1.091104 0.726897 0.320078 0.017 Uiso 1 1 calc R U . . .
H15B H 1.159843 0.650944 0.379362 0.017 Uiso 1 1 calc R U . . .
C16 C 1.20973(17) 0.67088(17) 0.55325(13) 0.0150(4) Uani 1 1 d . . . . .
H16A H 1.234499 0.662762 0.605223 0.018 Uiso 1 1 calc R U . . .
H16B H 1.237292 0.616205 0.534924 0.018 Uiso 1 1 calc R U . . .
O21 O 0.92737(13) 0.80435(13) 0.35334(10) 0.0175(3) Uani 1 1 d . . . . .
O22 O 1.07531(13) 0.68419(13) 0.68026(10) 0.0184(3) Uani 1 1 d . . . . .
C21 C 0.95028(18) 0.74684(17) 0.41435(13) 0.0143(4) Uani 1 1 d . . . . .
C22 C 1.04439(18) 0.67186(16) 0.62137(13) 0.0151(4) Uani 1 1 d . . . . .
C23 C 1.04369(17) 0.63419(16) 0.50494(13) 0.0142(4) Uani 1 1 d . . . . .
H23 H 1.064714 0.567077 0.504250 0.017 Uiso 1 1 calc R U . . .
C24 C 0.93461(17) 0.63890(17) 0.53643(13) 0.0141(4) Uani 1 1 d . . . . .
H24 H 0.899986 0.576987 0.542344 0.017 Uiso 1 1 calc R U . . .
N21 N 1.04012(15) 0.69891(14) 0.42844(11) 0.0145(4) Uani 1 1 d . . . . .
N22 N 0.88885(15) 0.71860(14) 0.47835(11) 0.0151(4) Uani 1 1 d . . . . .
N23 N 0.94725(15) 0.65691(15) 0.60939(11) 0.0152(4) Uani 1 1 d . . . . .
N24 N 1.10113(15) 0.66740(15) 0.55792(11) 0.0153(4) Uani 1 1 d . . . . .
C25 C 0.78133(17) 0.73767(17) 0.47441(13) 0.0155(4) Uani 1 1 d . . . . .
H25A H 0.764295 0.764858 0.420018 0.019 Uiso 1 1 calc R U . . .
H25B H 0.746871 0.675728 0.494277 0.019 Uiso 1 1 calc R U . . .
C26 C 0.86512(18) 0.66332(17) 0.66251(13) 0.0155(4) Uani 1 1 d . . . . .
H26A H 0.891111 0.650060 0.714664 0.019 Uiso 1 1 calc R U . . .
H26B H 0.816694 0.612972 0.663343 0.019 Uiso 1 1 calc R U . . .
O31 O 0.71487(13) 0.93643(13) 0.41448(10) 0.0190(3) Uani 1 1 d D . . . .
O32 O 0.89096(14) 0.82206(14) 0.72733(11) 0.0201(3) Uani 1 1 d . . . . .
C31 C 0.70967(17) 0.89498(17) 0.48364(14) 0.0162(4) Uani 1 1 d . . . . .
C32 C 0.82569(18) 0.82413(17) 0.68183(13) 0.0156(4) Uani 1 1 d . . . . .
C33 C 0.72425(17) 0.77418(17) 0.59962(13) 0.0148(4) Uani 1 1 d . . . . .
H33 H 0.678255 0.718632 0.615809 0.018 Uiso 1 1 calc R U . . .
C34 C 0.67666(17) 0.86724(16) 0.61522(13) 0.0152(4) Uani 1 1 d . . . . .
H34 H 0.610450 0.854873 0.643417 0.018 Uiso 1 1 calc R U . . .
N31 N 0.74402(15) 0.80352(15) 0.51708(11) 0.0159(4) Uani 1 1 d . . . . .
N32 N 0.66688(16) 0.93214(15) 0.53910(12) 0.0168(4) Uani 1 1 d . . . . .
N33 N 0.75094(15) 0.89373(14) 0.66115(11) 0.0154(4) Uani 1 1 d . . . . .
N34 N 0.81364(15) 0.75677(15) 0.64316(12) 0.0152(4) Uani 1 1 d . . . . .
C35 C 0.61389(17) 1.02500(17) 0.52400(14) 0.0166(4) Uani 1 1 d . . . . .
H35A H 0.588756 1.041949 0.471379 0.020 Uiso 1 1 calc R U . . .
H35B H 0.555175 1.019051 0.560007 0.020 Uiso 1 1 calc R U . . .
C36 C 0.73318(18) 0.96776(16) 0.70008(13) 0.0156(4) Uani 1 1 d . . . . .
H36A H 0.774588 0.952341 0.745926 0.019 Uiso 1 1 calc R U . . .
H36B H 0.662114 0.967028 0.717874 0.019 Uiso 1 1 calc R U . . .
Tb2 Tb 0.53316(2) 0.42708(2) 0.71553(2) 0.01320(4) Uani 1 1 d . . . . .
O21M O 0.40323(14) 0.43379(16) 0.62674(11) 0.0241(4) Uani 1 1 d D . . . .
H211 H 0.419(2) 0.416(3) 0.5868(13) 0.029 Uiso 1 1 d D U . . .
H212 H 0.3403(9) 0.444(3) 0.6282(18) 0.029 Uiso 1 1 d D U . . .
O22M O 0.50785(14) 0.26916(13) 0.70433(10) 0.0193(3) Uani 1 1 d D . . . .
H221 H 0.543(2) 0.2225(16) 0.7303(15) 0.023 Uiso 1 1 d D U . . .
H222 H 0.487(2) 0.255(2) 0.6656(12) 0.023 Uiso 1 1 d D U . . .
O23M O 0.70003(13) 0.34418(13) 0.72773(10) 0.0190(3) Uani 1 1 d D . . . .
H231 H 0.707(2) 0.2840(8) 0.7508(17) 0.023 Uiso 1 1 d D U . . .
H232 H 0.7498(17) 0.3724(18) 0.7385(19) 0.023 Uiso 1 1 d D U . . .
O24M O 0.60306(14) 0.49363(13) 0.80593(11) 0.0207(3) Uani 1 1 d D . . . .
H241 H 0.623(2) 0.5513(10) 0.7939(18) 0.025 Uiso 1 1 d D U . . .
H242 H 0.639(2) 0.4582(17) 0.8397(15) 0.025 Uiso 1 1 d D U . . .
O25M O 0.47942(15) 0.59361(13) 0.68063(11) 0.0216(4) Uani 1 1 d D . . . .
H251 H 0.487(3) 0.6351(18) 0.6372(9) 0.026 Uiso 1 1 d D U . . .
H252 H 0.452(3) 0.621(2) 0.7122(13) 0.026 Uiso 1 1 d D U . . .
N2 N 0.67426(15) 0.48628(14) 0.58777(12) 0.0155(4) Uani 1 1 d . . . . .
O21N O 0.67009(13) 0.52781(12) 0.64040(10) 0.0175(3) Uani 1 1 d . . . . .
O22N O 0.60459(13) 0.42939(12) 0.58727(10) 0.0170(3) Uani 1 1 d . . . . .
O23N O 0.74351(14) 0.49814(13) 0.53944(11) 0.0216(4) Uani 1 1 d D . . . .
O41 O 0.55168(13) 0.30722(13) 0.84075(10) 0.0171(3) Uani 1 1 d . . . . .
O42 O 0.38867(14) 0.18413(13) 1.17254(10) 0.0200(3) Uani 1 1 d . . . . .
C41 C 0.52407(18) 0.24832(17) 0.90046(14) 0.0152(4) Uani 1 1 d . . . . .
C42 C 0.42099(18) 0.17503(17) 1.11081(14) 0.0165(4) Uani 1 1 d . . . . .
C43 C 0.53161(18) 0.13549(17) 1.02055(14) 0.0163(4) Uani 1 1 d . . . . .
H43 H 0.561281 0.068832 1.028207 0.020 Uiso 1 1 calc R U . . .
C44 C 0.42325(18) 0.14313(17) 0.99195(13) 0.0158(4) Uani 1 1 d . . . . .
H44 H 0.400712 0.079558 0.987912 0.019 Uiso 1 1 calc R U . . .
N41 N 0.58441(15) 0.20528(15) 0.95956(12) 0.0165(4) Uani 1 1 d . . . . .
N42 N 0.43069(15) 0.21340(15) 0.91764(12) 0.0161(4) Uani 1 1 d . . . . .
N43 N 0.36541(15) 0.17493(15) 1.04970(12) 0.0170(4) Uani 1 1 d . . . . .
N44 N 0.51939(16) 0.16039(16) 1.09212(12) 0.0164(4) Uani 1 1 d . . . . .
C45 C 0.35192(18) 0.23640(17) 0.86382(13) 0.0164(4) Uani 1 1 d . . . . .
H45A H 0.309002 0.179786 0.872589 0.020 Uiso 1 1 calc R U . . .
H45B H 0.381746 0.249525 0.811188 0.020 Uiso 1 1 calc R U . . .
C46 C 0.25808(17) 0.19284(17) 1.04796(14) 0.0173(4) Uani 1 1 d . . . . .
H46A H 0.230837 0.182991 1.101067 0.021 Uiso 1 1 calc R U . . .
H46B H 0.227319 0.145425 1.026349 0.021 Uiso 1 1 calc R U . . .
O51 O 0.38299(13) 0.43492(13) 0.78357(10) 0.0177(3) Uani 1 1 d . . . . .
O52 O 0.19449(13) 0.35283(13) 1.10513(10) 0.0189(3) Uani 1 1 d . . . . .
C51 C 0.31383(17) 0.41095(17) 0.83224(13) 0.0146(4) Uani 1 1 d . . . . .
C52 C 0.19644(17) 0.35941(17) 1.03640(14) 0.0163(4) Uani 1 1 d . . . . .
C53 C 0.20581(17) 0.31452(17) 0.92253(13) 0.0154(4) Uani 1 1 d . . . . .
H53 H 0.152973 0.272351 0.913483 0.018 Uiso 1 1 calc R U . . .
C54 C 0.16870(17) 0.42169(17) 0.90528(13) 0.0148(4) Uani 1 1 d . . . . .
H54 H 0.102710 0.432456 0.880121 0.018 Uiso 1 1 calc R U . . .
N51 N 0.29047(15) 0.31923(15) 0.86972(12) 0.0158(4) Uani 1 1 d . . . . .
N52 N 0.24854(15) 0.47365(15) 0.85401(11) 0.0152(4) Uani 1 1 d . . . . .
N53 N 0.16120(15) 0.43712(15) 0.98043(11) 0.0158(4) Uani 1 1 d . . . . .
N54 N 0.23060(15) 0.28967(15) 1.00280(11) 0.0161(4) Uani 1 1 d . . . . .
C55 C 0.24166(18) 0.57423(17) 0.80981(13) 0.0163(4) Uani 1 1 d . . . . .
H55A H 0.284469 0.583253 0.762588 0.020 Uiso 1 1 calc R U . . .
H55B H 0.171761 0.590479 0.794200 0.020 Uiso 1 1 calc R U . . .
C56 C 0.12269(17) 0.52503(17) 0.99629(13) 0.0158(4) Uani 1 1 d . . . . .
H56A H 0.062129 0.547585 0.966297 0.019 Uiso 1 1 calc R U . . .
H56B H 0.102239 0.510233 1.051290 0.019 Uiso 1 1 calc R U . . .
O61 O 0.40883(14) 0.70388(15) 0.77386(11) 0.0221(4) Uani 1 1 d . . . . .
O62 O 0.23743(13) 0.59025(13) 1.10225(10) 0.0169(3) Uani 1 1 d . . . . .
C61 C 0.34663(18) 0.70398(18) 0.82547(13) 0.0173(4) Uani 1 1 d . . . . .
C62 C 0.23633(17) 0.63309(17) 1.03382(13) 0.0142(4) Uani 1 1 d . . . . .
C63 C 0.20119(17) 0.67070(17) 0.90373(13) 0.0152(4) Uani 1 1 d . . . . .
H63 H 0.134401 0.690296 0.880844 0.018 Uiso 1 1 calc R U . . .
C64 C 0.25382(17) 0.75700(17) 0.91891(13) 0.0149(4) Uani 1 1 d . . . . .
H64 H 0.209329 0.816296 0.909033 0.018 Uiso 1 1 calc R U . . .
N61 N 0.27154(15) 0.63983(15) 0.85102(11) 0.0165(4) Uani 1 1 d . . . . .
N62 N 0.34003(15) 0.77002(15) 0.86674(11) 0.0164(4) Uani 1 1 d . . . . .
N63 N 0.27728(16) 0.72013(15) 0.99982(11) 0.0165(4) Uani 1 1 d . . . . .
N64 N 0.19258(15) 0.60230(15) 0.97869(11) 0.0153(4) Uani 1 1 d . . . . .
C65 C 0.40347(18) 0.85204(17) 0.85310(13) 0.0176(4) Uani 1 1 d . . . . .
H65A H 0.435135 0.864153 0.801111 0.021 Uiso 1 1 calc R U . . .
H65B H 0.361506 0.909766 0.854401 0.021 Uiso 1 1 calc R U . . .
C66 C 0.30881(18) 0.78222(17) 1.04430(14) 0.0164(4) Uani 1 1 d . . . . .
H66A H 0.274966 0.846363 1.025660 0.020 Uiso 1 1 calc R U . . .
H66B H 0.286953 0.754548 1.098544 0.020 Uiso 1 1 calc R U . . .
N3 N 1.03289(15) 0.78698(16) 0.00734(12) 0.0167(4) Uani 1 1 d . . . . .
O31N O 1.07219(16) 0.86612(15) -0.00036(11) 0.0240(4) Uani 1 1 d . . . . .
O32N O 1.03121(15) 0.72413(14) 0.07186(11) 0.0223(4) Uani 1 1 d . . . . .
O33N O 0.99710(15) 0.76824(15) -0.04858(11) 0.0245(4) Uani 1 1 d . . . . .
N4 N 0.87236(17) 0.57920(16) 0.33164(13) 0.0211(4) Uani 1 1 d . U . . .
O41N O 0.81058(17) 0.55199(19) 0.38527(13) 0.0374(5) Uani 1 1 d D U . . .
H41N H 0.808(2) 0.5351(10) 0.4347(6) 0.045 Uiso 1 1 d D U . . .
O42N O 0.84363(16) 0.63430(15) 0.26829(11) 0.0268(4) Uani 1 1 d . U . . .
O43N O 0.96224(15) 0.55502(15) 0.34068(12) 0.0278(4) Uani 1 1 d . U . . .
N5 N 0.46906(15) 0.27593(16) 0.50830(12) 0.0168(4) Uani 1 1 d . . . . .
O51N O 0.44234(16) 0.36188(14) 0.50012(11) 0.0239(4) Uani 1 1 d . . . . .
O52N O 0.46861(16) 0.21659(15) 0.57416(11) 0.0236(4) Uani 1 1 d . . . . .
O53N O 0.49550(15) 0.24799(15) 0.45092(11) 0.0245(4) Uani 1 1 d . . . . .
N6 N 0.63577(16) 0.07542(15) 0.83927(12) 0.0182(4) Uani 1 1 d . . . . .
O61N O 0.65455(15) 0.13938(14) 0.77738(11) 0.0239(4) Uani 1 1 d . . . . .
O62N O 0.54723(15) 0.05206(16) 0.85891(13) 0.0283(4) Uani 1 1 d . . . . .
O63N O 0.70493(15) 0.03531(15) 0.88101(12) 0.0274(4) Uani 1 1 d . . . . .
N7 N 1.0250(11) 1.0222(10) 0.4609(10) 0.051(2) Uani 0.25 1 d D U P A -1
O71N O 1.0147(11) 0.9595(10) 0.4262(9) 0.038(2) Uani 0.25 1 d D U P A -1
O72N O 1.0915(10) 1.0095(11) 0.5078(9) 0.051(3) Uani 0.25 1 d D U P A -1
O73N O 0.9708(10) 1.0959(9) 0.4460(8) 0.057(2) Uani 0.25 1 d D U P A -1
N7A N 1.0071(8) 1.0409(8) 0.4647(7) 0.041(2) Uani 0.25 1 d D U P B -2
O71A O 1.0719(11) 1.0448(11) 0.5090(9) 0.050(2) Uani 0.25 1 d D U P B -2
O72A O 1.0258(14) 0.9867(12) 0.4228(11) 0.048(2) Uani 0.25 1 d D U P B -2
O73A O 0.9264(9) 1.0855(11) 0.4589(9) 0.057(2) Uani 0.25 1 d D U P B -2
N8 N 0.4611(10) 0.5080(9) 0.9690(7) 0.053(2) Uani 0.25 1 d D U P C -1
O81N O 0.4750(9) 0.4493(9) 0.9303(6) 0.040(2) Uani 0.25 1 d D U P C -1
O82N O 0.5123(11) 0.5813(9) 0.9527(7) 0.057(2) Uani 0.25 1 d D U P C -1
O83N O 0.4053(8) 0.4886(10) 1.0267(5) 0.049(2) Uani 0.25 1 d D U P C -1
N8A N 0.4975(9) 0.5372(13) 0.9698(8) 0.052(2) Uani 0.25 1 d D U P D -2
O81A O 0.5778(11) 0.5784(12) 0.9522(8) 0.058(2) Uani 0.25 1 d D U P D -2
O82A O 0.4417(10) 0.5533(12) 1.0207(7) 0.059(2) Uani 0.25 1 d D U P D -2
O83A O 0.4675(10) 0.4958(11) 0.9240(7) 0.044(2) Uani 0.25 1 d D U P D -2
O1W O 0.82411(16) 1.17993(14) 0.27224(11) 0.0232(4) Uani 1 1 d D . . . .
H11W H 0.8749(16) 1.212(2) 0.2801(18) 0.028 Uiso 1 1 d D U . . .
H12W H 0.7803(18) 1.182(3) 0.3086(15) 0.028 Uiso 1 1 d D U . . .
O2W O 0.60363(17) 0.92006(16) 0.25335(14) 0.0325(5) Uani 1 1 d D . . . .
H21W H 0.5626(16) 0.930(2) 0.2887(14) 0.039 Uiso 1 1 d D U . . .
H22W H 0.566(2) 0.923(3) 0.2138(12) 0.039 Uiso 1 1 d D U . . .
O3W O 1.42722(17) 0.93226(19) 0.66832(13) 0.0333(5) Uani 1 1 d D . . . .
H31W H 1.400(2) 0.8807(12) 0.656(2) 0.040 Uiso 1 1 d D U . . .
H32W H 1.3871(15) 0.9782(12) 0.6435(6) 0.040 Uiso 1 1 d D U . . .
O4W O 0.85894(14) 0.43504(15) 0.75496(11) 0.0225(4) Uani 1 1 d D . . . .
H41W H 0.9210(11) 0.427(3) 0.7416(17) 0.027 Uiso 1 1 d D U . . .
H42W H 0.859(2) 0.442(3) 0.8008(10) 0.027 Uiso 1 1 d D U . . .
O5W O 0.67454(16) 0.66473(14) 0.77607(11) 0.0226(4) Uani 1 1 d D . . . .
H51W H 0.7199(18) 0.658(2) 0.8104(16) 0.027 Uiso 1 1 d D U . . .
H52W H 0.6309(19) 0.707(2) 0.7863(18) 0.027 Uiso 1 1 d D U . . .
O6W O 0.00464(16) 0.3951(2) 1.16580(12) 0.0345(5) Uani 1 1 d D . . . .
H61W H 0.0637(15) 0.373(3) 1.1559(19) 0.041 Uiso 1 1 d D U . . .
H62W H -0.0163(12) 0.359(2) 1.2094(7) 0.041 Uiso 1 1 d D U . . .

loop_
_atom_site_aniso_label
_atom_site_aniso_U_11
_atom_site_aniso_U_22
_atom_site_aniso_U_33
_atom_site_aniso_U_23
_atom_site_aniso_U_13
_atom_site_aniso_U_12
Tb1 0.01454(6) 0.01292(6) 0.01175(6) -0.00212(4) -0.00157(4) -0.00095(4)
O11M 0.0195(8) 0.0198(8) 0.0250(9) 0.0000(7) -0.0046(7) -0.0022(7)
O12M 0.0225(8) 0.0172(8) 0.0139(7) -0.0031(6) 0.0026(6) -0.0026(7)
O13M 0.0220(9) 0.0339(10) 0.0173(8) -0.0118(8) 0.0021(7) -0.0103(8)
O14M 0.0255(9) 0.0175(8) 0.0154(8) -0.0007(7) -0.0054(7) -0.0049(7)
O15M 0.0337(11) 0.0147(8) 0.0296(10) -0.0020(8) 0.0125(8) -0.0019(8)
N1 0.0197(9) 0.0151(9) 0.0175(9) -0.0004(7) -0.0047(7) -0.0038(7)
O11N 0.0215(8) 0.0165(8) 0.0207(8) -0.0040(7) -0.0034(7) -0.0015(7)
O12N 0.0222(8) 0.0192(8) 0.0192(8) -0.0044(7) -0.0053(7) 0.0028(7)
O13N 0.0240(9) 0.0229(9) 0.0287(10) -0.0016(8) -0.0134(8) -0.0026(7)
O11 0.0172(8) 0.0158(8) 0.0155(8) -0.0023(6) -0.0028(6) -0.0008(6)
O12 0.0209(8) 0.0209(8) 0.0159(8) -0.0066(7) -0.0012(6) -0.0026(7)
C11 0.0140(9) 0.0153(10) 0.0112(9) -0.0039(8) 0.0002(7) -0.0012(8)
C12 0.0137(9) 0.0143(10) 0.0170(10) -0.0041(8) -0.0023(7) 0.0011(7)
C13 0.0138(9) 0.0134(9) 0.0162(10) -0.0028(8) -0.0018(8) 0.0003(8)
C14 0.0136(9) 0.0140(9) 0.0130(9) -0.0017(8) -0.0011(7) -0.0001(8)
N11 0.0163(9) 0.0133(8) 0.0131(8) 0.0007(7) -0.0023(7) -0.0016(7)
N12 0.0147(8) 0.0130(8) 0.0163(9) -0.0022(7) -0.0046(7) -0.0005(7)
N13 0.0169(9) 0.0148(9) 0.0143(8) -0.0039(7) -0.0004(7) -0.0028(7)
N14 0.0148(8) 0.0159(9) 0.0151(9) -0.0031(7) -0.0025(7) -0.0027(7)
C15 0.0148(9) 0.0149(9) 0.0122(9) -0.0039(8) 0.0016(7) -0.0022(8)
C16 0.0133(9) 0.0151(10) 0.0146(10) -0.0002(8) -0.0022(7) -0.0004(8)
O21 0.0179(8) 0.0194(8) 0.0133(7) -0.0013(6) -0.0020(6) 0.0014(6)
O22 0.0187(8) 0.0223(8) 0.0140(7) -0.0041(7) -0.0030(6) -0.0017(7)
C21 0.0162(10) 0.0132(9) 0.0134(10) -0.0033(8) -0.0014(8) -0.0028(8)
C22 0.0175(10) 0.0127(9) 0.0138(10) -0.0015(8) -0.0003(8) -0.0003(8)
C23 0.0166(10) 0.0119(9) 0.0130(9) -0.0013(8) -0.0022(8) -0.0022(8)
C24 0.0155(10) 0.0123(9) 0.0132(9) -0.0012(8) -0.0004(8) -0.0021(8)
N21 0.0157(9) 0.0143(8) 0.0117(8) -0.0006(7) -0.0001(7) -0.0001(7)
N22 0.0140(8) 0.0158(9) 0.0138(8) -0.0013(7) -0.0017(7) -0.0011(7)
N23 0.0147(9) 0.0182(9) 0.0125(8) -0.0040(7) -0.0013(7) 0.0000(7)
N24 0.0141(8) 0.0179(9) 0.0136(9) -0.0035(7) -0.0015(7) -0.0028(7)
C25 0.0142(9) 0.0180(10) 0.0145(9) -0.0041(8) -0.0029(7) -0.0009(8)
C26 0.0175(10) 0.0143(10) 0.0123(9) 0.0003(8) 0.0005(8) -0.0009(8)
O31 0.0197(8) 0.0194(8) 0.0154(8) -0.0006(7) -0.0012(6) -0.0005(7)
O32 0.0216(8) 0.0194(8) 0.0197(8) -0.0052(7) -0.0063(7) -0.0004(7)
C31 0.0144(9) 0.0157(10) 0.0177(10) -0.0028(8) -0.0020(8) -0.0022(8)
C32 0.0182(10) 0.0141(10) 0.0136(9) -0.0022(8) 0.0008(8) -0.0039(8)
C33 0.0144(9) 0.0148(10) 0.0139(9) -0.0019(8) 0.0006(7) -0.0026(8)
C34 0.0152(10) 0.0141(9) 0.0158(10) -0.0028(8) -0.0021(8) -0.0016(8)
N31 0.0183(9) 0.0154(9) 0.0127(8) -0.0018(7) 0.0005(7) -0.0004(7)
N32 0.0195(9) 0.0142(9) 0.0159(9) -0.0026(7) -0.0036(7) -0.0008(7)
N33 0.0163(9) 0.0141(8) 0.0167(9) -0.0054(7) -0.0035(7) -0.0009(7)
N34 0.0147(8) 0.0146(9) 0.0163(9) -0.0039(7) -0.0022(7) -0.0009(7)
C35 0.0149(10) 0.0143(10) 0.0201(11) -0.0030(8) -0.0065(8) -0.0008(8)
C36 0.0193(10) 0.0118(9) 0.0149(10) -0.0020(8) -0.0005(8) -0.0027(8)
Tb2 0.01337(6) 0.01362(6) 0.01259(6) -0.00371(4) 0.00078(4) -0.00104(4)
O21M 0.0156(8) 0.0377(11) 0.0227(9) -0.0151(8) -0.0021(7) 0.0038(8)
O22M 0.0250(9) 0.0162(8) 0.0168(8) -0.0044(7) -0.0028(7) -0.0026(7)
O23M 0.0186(8) 0.0159(8) 0.0207(8) -0.0021(7) 0.0007(6) -0.0017(6)
O24M 0.0235(9) 0.0148(8) 0.0227(9) -0.0027(7) -0.0043(7) -0.0011(7)
O25M 0.0277(9) 0.0185(8) 0.0160(8) -0.0017(7) 0.0051(7) 0.0026(7)
N2 0.0161(9) 0.0121(8) 0.0171(9) -0.0018(7) -0.0005(7) -0.0006(7)
O21N 0.0201(8) 0.0151(7) 0.0176(8) -0.0048(6) 0.0000(6) -0.0024(6)
O22N 0.0153(7) 0.0158(7) 0.0198(8) -0.0047(6) 0.0008(6) -0.0046(6)
O23N 0.0193(8) 0.0200(8) 0.0237(9) -0.0043(7) 0.0094(7) -0.0038(7)
O41 0.0178(8) 0.0169(8) 0.0154(8) -0.0026(6) 0.0013(6) -0.0024(6)
O42 0.0211(8) 0.0196(8) 0.0184(8) -0.0039(7) 0.0025(6) -0.0026(7)
C41 0.0161(10) 0.0140(10) 0.0160(10) -0.0055(8) 0.0020(8) -0.0005(8)
C42 0.0182(10) 0.0117(9) 0.0173(10) 0.0001(8) 0.0004(8) -0.0023(8)
C43 0.0165(10) 0.0137(10) 0.0175(10) -0.0025(8) 0.0016(8) -0.0022(8)
C44 0.0172(10) 0.0132(9) 0.0157(10) -0.0018(8) 0.0023(8) -0.0035(8)
N41 0.0151(9) 0.0159(9) 0.0156(9) 0.0005(7) 0.0010(7) -0.0021(7)
N42 0.0151(9) 0.0158(9) 0.0162(9) -0.0026(7) 0.0009(7) -0.0022(7)
N43 0.0162(9) 0.0181(9) 0.0162(9) -0.0043(8) 0.0018(7) -0.0015(7)
N44 0.0166(9) 0.0175(9) 0.0150(9) -0.0044(7) 0.0017(7) -0.0018(7)
C45 0.0178(10) 0.0163(10) 0.0157(10) -0.0057(8) 0.0006(8) -0.0023(8)
C46 0.0163(10) 0.0149(10) 0.0182(10) -0.0004(8) 0.0024(8) -0.0029(8)
O51 0.0165(8) 0.0162(8) 0.0189(8) -0.0028(7) 0.0028(6) -0.0008(6)
O52 0.0204(8) 0.0216(8) 0.0143(7) -0.0041(7) 0.0011(6) -0.0016(7)
C51 0.0143(9) 0.0178(10) 0.0119(9) -0.0040(8) -0.0023(7) -0.0016(8)
C52 0.0143(9) 0.0172(10) 0.0168(10) -0.0037(8) 0.0016(8) -0.0032(8)
C53 0.0141(9) 0.0174(10) 0.0143(10) -0.0038(8) -0.0001(8) -0.0024(8)
C54 0.0120(9) 0.0184(10) 0.0144(10) -0.0052(8) 0.0003(7) -0.0014(8)
N51 0.0146(8) 0.0155(9) 0.0170(9) -0.0040(7) 0.0023(7) -0.0015(7)
N52 0.0148(8) 0.0152(9) 0.0145(8) -0.0029(7) 0.0016(7) -0.0011(7)
N53 0.0180(9) 0.0159(9) 0.0135(8) -0.0039(7) 0.0007(7) -0.0009(7)
N54 0.0181(9) 0.0152(9) 0.0140(9) -0.0029(7) 0.0021(7) -0.0007(7)
C55 0.0175(10) 0.0167(10) 0.0140(10) -0.0031(8) -0.0018(8) 0.0012(8)
C56 0.0149(10) 0.0176(10) 0.0151(10) -0.0047(8) 0.0011(8) -0.0024(8)
O61 0.0207(8) 0.0277(10) 0.0186(8) -0.0081(7) 0.0056(7) -0.0040(7)
O62 0.0165(7) 0.0177(8) 0.0153(7) -0.0025(6) 0.0000(6) -0.0014(6)
C61 0.0163(10) 0.0188(10) 0.0147(10) -0.0013(8) -0.0011(8) 0.0007(8)
C62 0.0139(9) 0.0153(10) 0.0133(9) -0.0040(8) -0.0004(7) 0.0008(8)
C63 0.0157(10) 0.0170(10) 0.0117(9) -0.0021(8) 0.0006(7) 0.0006(8)
C64 0.0157(10) 0.0143(10) 0.0133(9) -0.0021(8) -0.0001(8) 0.0012(8)
N61 0.0186(9) 0.0152(9) 0.0146(9) -0.0029(7) 0.0034(7) -0.0002(7)
N62 0.0155(9) 0.0192(9) 0.0137(8) -0.0035(7) 0.0017(7) -0.0011(7)
N63 0.0213(9) 0.0147(9) 0.0130(9) -0.0026(7) -0.0004(7) -0.0024(7)
N64 0.0159(8) 0.0171(9) 0.0117(8) -0.0018(7) 0.0003(7) -0.0026(7)
C65 0.0184(10) 0.0170(10) 0.0147(10) 0.0001(8) -0.0006(8) -0.0014(8)
C66 0.0175(10) 0.0154(10) 0.0180(10) -0.0076(8) 0.0017(8) -0.0014(8)
N3 0.0152(9) 0.0195(9) 0.0156(9) -0.0060(8) 0.0014(7) 0.0002(7)
O31N 0.0295(10) 0.0233(9) 0.0201(9) -0.0071(7) 0.0037(7) -0.0091(8)
O32N 0.0262(9) 0.0227(9) 0.0153(8) -0.0012(7) 0.0019(7) 0.0006(7)
O33N 0.0300(10) 0.0268(9) 0.0175(8) -0.0063(7) -0.0042(7) -0.0056(8)
N4 0.0227(10) 0.0163(9) 0.0218(10) -0.0018(8) 0.0019(8) -0.0017(8)
O41N 0.0255(10) 0.0438(13) 0.0293(11) 0.0100(10) 0.0093(9) 0.0046(9)
O42N 0.0295(10) 0.0261(9) 0.0206(9) 0.0022(8) -0.0050(7) -0.0071(8)
O43N 0.0197(9) 0.0266(10) 0.0312(10) 0.0006(8) 0.0039(8) 0.0001(8)
N5 0.0149(9) 0.0204(10) 0.0144(9) -0.0032(8) -0.0017(7) -0.0004(7)
O51N 0.0304(10) 0.0201(9) 0.0200(9) -0.0042(7) -0.0020(7) 0.0037(8)
O52N 0.0305(10) 0.0229(9) 0.0144(8) -0.0003(7) -0.0036(7) 0.0008(8)
O53N 0.0274(9) 0.0292(10) 0.0167(8) -0.0072(7) 0.0008(7) 0.0054(8)
N6 0.0221(10) 0.0148(9) 0.0182(9) -0.0053(8) -0.0004(7) -0.0014(8)
O61N 0.0292(10) 0.0200(8) 0.0190(8) -0.0003(7) 0.0008(7) 0.0005(7)
O62N 0.0201(9) 0.0273(10) 0.0362(11) -0.0070(9) 0.0031(8) -0.0038(8)
O63N 0.0253(9) 0.0264(10) 0.0259(10) 0.0014(8) -0.0081(8) -0.0021(8)
N7 0.043(4) 0.072(5) 0.050(4) -0.033(4) -0.008(4) -0.003(4)
O71N 0.029(4) 0.059(6) 0.043(4) -0.041(4) -0.012(3) 0.006(4)
O72N 0.040(5) 0.075(6) 0.047(4) -0.031(5) -0.011(4) -0.006(5)
O73N 0.049(5) 0.074(5) 0.057(4) -0.034(4) -0.007(4) 0.002(5)
N7A 0.037(4) 0.056(5) 0.046(4) -0.040(4) -0.009(4) 0.006(4)
O71A 0.045(5) 0.070(6) 0.048(4) -0.034(5) -0.008(4) -0.009(4)
O72A 0.038(4) 0.075(6) 0.044(4) -0.036(5) -0.013(3) 0.002(5)
O73A 0.048(5) 0.074(5) 0.060(5) -0.041(4) -0.008(5) 0.019(5)
N8 0.043(4) 0.080(5) 0.038(4) -0.024(4) 0.000(4) 0.012(4)
O81N 0.032(4) 0.068(6) 0.029(4) -0.029(4) 0.005(3) 0.007(5)
O82N 0.055(4) 0.078(6) 0.049(4) -0.035(4) 0.001(4) 0.006(5)
O83N 0.036(4) 0.082(6) 0.030(4) -0.020(4) 0.003(3) 0.023(4)
N8A 0.047(4) 0.077(6) 0.036(4) -0.024(4) 0.005(4) 0.010(4)
O81A 0.057(5) 0.081(6) 0.046(5) -0.034(5) 0.014(4) -0.010(5)
O82A 0.051(5) 0.090(6) 0.037(4) -0.024(5) 0.009(4) 0.022(5)
O83A 0.035(4) 0.078(6) 0.029(3) -0.031(4) 0.003(3) 0.008(5)
O1W 0.0277(9) 0.0226(9) 0.0201(9) -0.0069(7) 0.0010(7) -0.0037(8)
O2W 0.0309(11) 0.0253(10) 0.0402(12) -0.0082(9) 0.0030(9) 0.0020(9)
O3W 0.0285(10) 0.0469(13) 0.0250(10) -0.0099(10) -0.0050(8) -0.0012(10)
O4W 0.0206(8) 0.0277(9) 0.0201(8) -0.0083(7) 0.0016(7) -0.0025(7)
O5W 0.0282(10) 0.0204(9) 0.0195(9) -0.0058(7) -0.0005(7) -0.0020(7)
O6W 0.0207(9) 0.0583(15) 0.0180(9) -0.0008(10) 0.0015(7) 0.0046(10)

loop_
_atom_type_symbol
_atom_type_description
_atom_type_scat_dispersion_real
_atom_type_scat_dispersion_imag
_atom_type_scat_source
C C 0.0039 0.0019 'Calculated with ShelXle (H\"ubschle, 2011)'
H H 0.0000 0.0000 'Calculated with ShelXle (H\"ubschle, 2011)'
N N 0.0075 0.0038 'Calculated with ShelXle (H\"ubschle, 2011)'
O O 0.0128 0.0069 'Calculated with ShelXle (H\"ubschle, 2011)'
Tb Tb -0.1100 4.5464 'Calculated with ShelXle (H\"ubschle, 2011)'

loop_
_geom_angle_atom_site_label_1
_geom_angle_atom_site_label_2
_geom_angle_atom_site_label_3
_geom_angle
_geom_angle_site_symmetry_1
_geom_angle_site_symmetry_3
_geom_angle_publ_flag
O11M Tb1 N1 63.08(6) . . ?
O11M Tb1 O12N 69.08(6) . . ?
O12M Tb1 O11M 76.38(7) . . ?
O12M Tb1 O13M 70.61(7) . . ?
O12M Tb1 O14M 144.50(6) . . ?
O12M Tb1 N1 95.39(6) . . ?
O12M Tb1 O11N 120.19(6) . . ?
O12M Tb1 O12N 72.32(6) . . ?
O12M Tb1 O21 73.90(6) . . ?
O13M Tb1 O11M 132.32(7) . . ?
O13M Tb1 O14M 74.23(7) . . ?
O13M Tb1 N1 86.58(7) . . ?
O13M Tb1 O11N 101.39(7) . . ?
O13M Tb1 O12N 68.70(6) . . ?
O13M Tb1 O21 130.84(7) . . ?
O14M Tb1 O11M 134.15(7) . . ?
O14M Tb1 N1 87.25(6) . . ?
O14M Tb1 O11N 71.48(6) . . ?
O14M Tb1 O12N 99.46(6) . . ?
O14M Tb1 O21 129.35(6) . . ?
O15M Tb1 O11M 80.62(7) . . ?
O15M Tb1 O12M 141.24(6) . . ?
O15M Tb1 O13M 144.35(7) . . ?
O15M Tb1 O14M 71.58(6) . . ?
O15M Tb1 N1 101.48(7) . . ?
O15M Tb1 O11N 77.11(7) . . ?
O15M Tb1 O12N 126.76(7) . . ?
O15M Tb1 O21 68.48(6) . . ?
O11N Tb1 O11M 67.16(6) . . ?
O11N Tb1 N1 25.84(6) . . ?
O11N Tb1 O12N 51.29(6) . . ?
O11N Tb1 O21 125.80(6) . . ?
O12N Tb1 N1 25.68(6) . . ?
O11 Tb1 O11M 141.62(6) . . ?
O11 Tb1 O12M 90.36(6) . . ?
O11 Tb1 O13M 72.55(6) . . ?
O11 Tb1 O14M 74.39(6) . . ?
O11 Tb1 O15M 88.68(7) . . ?
O11 Tb1 N1 155.14(6) . . ?
O11 Tb1 O11N 145.64(6) . . ?
O11 Tb1 O12N 140.90(6) . . ?
O11 Tb1 O21 74.82(6) . . ?
O21 Tb1 O11M 66.94(6) . . ?
O21 Tb1 N1 130.00(6) . . ?
O21 Tb1 O12N 129.27(6) . . ?
Tb1 O11M H111 116(2) . . ?
Tb1 O11M H112 131(2) . . ?
H111 O11M H112 108.8(16) . . ?
Tb1 O12M H121 118(2) . . ?
Tb1 O12M H122 117(2) . . ?
H121 O12M H122 108.3(16) . . ?
Tb1 O13M H131 125(2) . . ?
Tb1 O13M H132 126(2) . . ?
H131 O13M H132 108.9(16) . . ?
Tb1 O14M H141 128(2) . . ?
Tb1 O14M H142 122(2) . . ?
H141 O14M H142 108.9(16) . . ?
Tb1 O15M H151 120(2) . . ?
Tb1 O15M H152 122(2) . . ?
H151 O15M H152 108.4(13) . . ?
O11N N1 Tb1 57.20(11) . . ?
O12N N1 Tb1 60.44(12) . . ?
O12N N1 O11N 116.9(2) . . ?
O13N N1 Tb1 170.27(17) . . ?
O13N N1 O11N 121.2(2) . . ?
O13N N1 O12N 121.9(2) . . ?
N1 O11N Tb1 96.96(14) . . ?
N1 O12N Tb1 93.88(13) . . ?
C11 O11 Tb1 158.48(16) . . ?
O11 C11 N11 125.1(2) . . ?
O11 C11 N12 125.4(2) . . ?
N11 C11 N12 109.51(19) . . ?
O12 C12 N13 126.5(2) . . ?
O12 C12 N14 125.5(2) . . ?
N14 C12 N13 108.03(19) . . ?
C14 C13 H13 111.7 . . ?
N11 C13 H13 111.7 . . ?
N11 C13 C14 103.88(18) . . ?
N14 C13 H13 111.7 . . ?
N14 C13 C14 103.32(18) . . ?
N14 C13 N11 114.13(19) . . ?
C13 C14 H14 111.9 . . ?
N12 C14 C13 101.99(18) . . ?
N12 C14 H14 111.9 . . ?
N12 C14 N13 115.38(19) . . ?
N13 C14 C13 102.98(18) . . ?
N13 C14 H14 111.9 . . ?
C11 N11 C13 111.17(19) . . ?
C11 N11 C36 123.38(19) . 2_776 ?
C36 N11 C13 121.95(19) 2_776 . ?
C11 N12 C14 112.61(18) . . ?
C11 N12 C15 124.00(19) . . ?
C15 N12 C14 123.25(19) . . ?
C12 N13 C14 111.80(19) . . ?
C12 N13 C16 121.98(19) . . ?
C16 N13 C14 123.85(19) . . ?
C12 N14 C13 112.83(19) . . ?
C12 N14 C35 123.7(2) . 2_776 ?
C35 N14 C13 122.6(2) 2_776 . ?
N12 C15 H15A 108.8 . . ?
N12 C15 H15B 108.8 . . ?
H15A C15 H15B 107.7 . . ?
N21 C15 N12 113.62(19) . . ?
N21 C15 H15A 108.8 . . ?
N21 C15 H15B 108.8 . . ?
N13 C16 H16A 109.0 . . ?
N13 C16 H16B 109.0 . . ?
N13 C16 N24 113.06(19) . . ?
H16A C16 H16B 107.8 . . ?
N24 C16 H16A 109.0 . . ?
N24 C16 H16B 109.0 . . ?
C21 O21 Tb1 157.46(16) . . ?
O21 C21 N21 125.4(2) . . ?
O21 C21 N22 125.6(2) . . ?
N21 C21 N22 109.0(2) . . ?
O22 C22 N23 125.3(2) . . ?
O22 C22 N24 126.2(2) . . ?
N23 C22 N24 108.5(2) . . ?
C24 C23 H23 111.6 . . ?
N21 C23 H23 111.6 . . ?
N21 C23 C24 103.02(18) . . ?
N21 C23 N24 115.03(18) . . ?
N24 C23 H23 111.6 . . ?
N24 C23 C24 103.27(18) . . ?
C23 C24 H24 111.6 . . ?
N22 C24 C23 103.17(18) . . ?
N22 C24 H24 111.6 . . ?
N23 C24 C23 102.85(18) . . ?
N23 C24 H24 111.6 . . ?
N23 C24 N22 115.3(2) . . ?
C15 N21 C23 125.37(19) . . ?
C21 N21 C15 122.06(19) . . ?
C21 N21 C23 112.56(19) . . ?
C21 N22 C24 111.15(19) . . ?
C21 N22 C25 121.0(2) . . ?
C25 N22 C24 123.26(19) . . ?
C22 N23 C24 112.71(19) . . ?
C22 N23 C26 123.6(2) . . ?
C24 N23 C26 123.58(19) . . ?
C22 N24 C16 123.6(2) . . ?
C22 N24 C23 111.39(19) . . ?
C23 N24 C16 123.18(19) . . ?
N22 C25 H25A 108.8 . . ?
N22 C25 H25B 108.8 . . ?
H25A C25 H25B 107.7 . . ?
N31 C25 N22 113.91(19) . . ?
N31 C25 H25A 108.8 . . ?
N31 C25 H25B 108.8 . . ?
N23 C26 H26A 109.0 . . ?
N23 C26 H26B 109.0 . . ?
N23 C26 N34 113.05(19) . . ?
H26A C26 H26B 107.8 . . ?
N34 C26 H26A 109.0 . . ?
N34 C26 H26B 109.0 . . ?
O31 C31 N31 125.5(2) . . ?
O31 C31 N32 125.9(2) . . ?
N31 C31 N32 108.6(2) . . ?
O32 C32 N33 126.3(2) . . ?
O32 C32 N34 125.9(2) . . ?
N34 C32 N33 107.8(2) . . ?
C34 C33 H33 112.0 . . ?
N31 C33 H33 112.0 . . ?
N31 C33 C34 102.88(18) . . ?
N34 C33 H33 112.0 . . ?
N34 C33 C34 103.75(18) . . ?
N34 C33 N31 113.44(19) . . ?
C33 C34 H34 111.8 . . ?
N32 C34 C33 103.11(18) . . ?
N32 C34 H34 111.8 . . ?
N32 C34 N33 115.00(19) . . ?
N33 C34 C33 102.61(18) . . ?
N33 C34 H34 111.8 . . ?
C25 N31 C33 123.29(19) . . ?
C31 N31 C25 123.6(2) . . ?
C31 N31 C33 112.4(2) . . ?
C31 N32 C34 112.59(19) . . ?
C31 N32 C35 124.2(2) . . ?
C34 N32 C35 123.2(2) . . ?
C32 N33 C34 112.36(19) . . ?
C32 N33 C36 121.84(19) . . ?
C36 N33 C34 123.22(19) . . ?
C32 N34 C26 123.0(2) . . ?
C32 N34 C33 112.8(2) . . ?
C33 N34 C26 121.49(19) . . ?
N14 C35 N32 114.04(19) 2_776 . ?
N14 C35 H35A 108.7 2_776 . ?
N14 C35 H35B 108.7 2_776 . ?
N32 C35 H35A 108.7 . . ?
N32 C35 H35B 108.7 . . ?
H35A C35 H35B 107.6 . . ?
N11 C36 H36A 108.8 2_776 . ?
N11 C36 H36B 108.8 2_776 . ?
N33 C36 N11 113.66(19) . 2_776 ?
N33 C36 H36A 108.8 . . ?
N33 C36 H36B 108.8 . . ?
H36A C36 H36B 107.7 . . ?
O21M Tb2 O23M 130.84(6) . . ?
O21M Tb2 N2 89.26(6) . . ?
O21M Tb2 O21N 106.06(7) . . ?
O21M Tb2 O22N 68.89(6) . . ?
O21M Tb2 O41 126.31(7) . . ?
O22M Tb2 O21M 70.39(7) . . ?
O22M Tb2 O23M 73.99(6) . . ?
O22M Tb2 O25M 146.92(7) . . ?
O22M Tb2 N2 97.16(6) . . ?
O22M Tb2 O21N 120.97(6) . . ?
O22M Tb2 O22N 75.30(6) . . ?
O22M Tb2 O41 70.01(6) . . ?
O23M Tb2 N2 62.71(6) . . ?
O23M Tb2 O21N 65.91(6) . . ?
O24M Tb2 O21M 148.24(7) . . ?
O24M Tb2 O22M 136.32(6) . . ?
O24M Tb2 O23M 79.78(6) . . ?
O24M Tb2 O25M 74.58(7) . . ?
O24M Tb2 N2 101.06(6) . . ?
O24M Tb2 O21N 76.50(6) . . ?
O24M Tb2 O22N 126.83(6) . . ?
O24M Tb2 O41 67.89(6) . . ?
O25M Tb2 O21M 76.62(7) . . ?
O25M Tb2 O23M 133.31(6) . . ?
O25M Tb2 N2 84.67(6) . . ?
O25M Tb2 O21N 70.48(6) . . ?
O25M Tb2 O22N 95.39(6) . . ?
O25M Tb2 O41 132.07(6) . . ?
O21N Tb2 N2 25.85(5) . . ?
O22N Tb2 O23M 70.10(6) . . ?
O22N Tb2 N2 26.01(5) . . ?
O22N Tb2 O21N 51.58(5) . . ?
O41 Tb2 O23M 67.60(6) . . ?
O41 Tb2 N2 130.28(6) . . ?
O41 Tb2 O21N 125.05(6) . . ?
O41 Tb2 O22N 130.85(6) . . ?
O51 Tb2 O21M 74.17(6) . . ?
O51 Tb2 O22M 94.48(6) . . ?
O51 Tb2 O23M 141.93(6) . . ?
O51 Tb2 O24M 85.12(7) . . ?
O51 Tb2 O25M 73.78(6) . . ?
O51 Tb2 N2 155.23(6) . . ?
O51 Tb2 O21N 142.98(6) . . ?
O51 Tb2 O22N 143.00(6) . . ?
O51 Tb2 O41 74.35(6) . . ?
Tb2 O21M H211 117(2) . . ?
Tb2 O21M H212 134(2) . . ?
H211 O21M H212 108.6(16) . . ?
Tb2 O22M H221 119(2) . . ?
Tb2 O22M H222 127(2) . . ?
H221 O22M H222 109.4(16) . . ?
Tb2 O23M H231 121(2) . . ?
Tb2 O23M H232 119(2) . . ?
H231 O23M H232 107.5(15) . . ?
Tb2 O24M H241 122(2) . . ?
Tb2 O24M H242 119(2) . . ?
H241 O24M H242 109.8(16) . . ?
Tb2 O25M H251 128(2) . . ?
Tb2 O25M H252 123(2) . . ?
H251 O25M H252 109.5(16) . . ?
O21N N2 Tb2 59.57(11) . . ?
O21N N2 O22N 117.21(19) . . ?
O22N N2 Tb2 58.57(11) . . ?
O23N N2 Tb2 169.38(16) . . ?
O23N N2 O21N 122.1(2) . . ?
O23N N2 O22N 120.6(2) . . ?
N2 O21N Tb2 94.59(13) . . ?
N2 O22N Tb2 95.43(13) . . ?
C41 O41 Tb2 156.63(17) . . ?
O41 C41 N41 124.8(2) . . ?
O41 C41 N42 126.2(2) . . ?
N42 C41 N41 109.0(2) . . ?
O42 C42 N43 126.2(2) . . ?
O42 C42 N44 125.5(2) . . ?
N43 C42 N44 108.3(2) . . ?
C44 C43 H43 111.5 . . ?
N41 C43 H43 111.5 . . ?
N41 C43 C44 103.30(19) . . ?
N44 C43 H43 111.5 . . ?
N44 C43 C44 103.35(19) . . ?
N44 C43 N41 115.1(2) . . ?
C43 C44 H44 111.6 . . ?
N42 C44 C43 103.08(18) . . ?
N42 C44 H44 111.6 . . ?
N43 C44 C43 103.18(19) . . ?
N43 C44 H44 111.6 . . ?
N43 C44 N42 115.1(2) . . ?
C41 N41 C43 112.0(2) . . ?
C41 N41 C66 123.0(2) . 2_667 ?
C66 N41 C43 124.4(2) 2_667 . ?
C41 N42 C44 112.6(2) . . ?
C41 N42 C45 122.9(2) . . ?
C45 N42 C44 124.22(19) . . ?
C42 N43 C44 112.2(2) . . ?
C42 N43 C46 123.4(2) . . ?
C44 N43 C46 123.9(2) . . ?
C42 N44 C43 112.0(2) . . ?
C42 N44 C65 122.0(2) . 2_667 ?
C65 N44 C43 124.2(2) 2_667 . ?
N42 C45 H45A 109.0 . . ?
N42 C45 H45B 109.0 . . ?
N42 C45 N51 112.92(19) . . ?
H45A C45 H45B 107.8 . . ?
N51 C45 H45A 109.0 . . ?
N51 C45 H45B 109.0 . . ?
N43 C46 H46A 109.1 . . ?
N43 C46 H46B 109.1 . . ?
N43 C46 N54 112.69(19) . . ?
H46A C46 H46B 107.8 . . ?
N54 C46 H46A 109.1 . . ?
N54 C46 H46B 109.1 . . ?
C51 O51 Tb2 160.09(17) . . ?
O51 C51 N51 125.4(2) . . ?
O51 C51 N52 124.6(2) . . ?
N51 C51 N52 109.9(2) . . ?
O52 C52 N53 125.4(2) . . ?
O52 C52 N54 126.1(2) . . ?
N54 C52 N53 108.5(2) . . ?
C54 C53 H53 111.7 . . ?
N51 C53 H53 111.7 . . ?
N51 C53 C54 102.90(18) . . ?
N51 C53 N54 114.82(19) . . ?
N54 C53 H53 111.7 . . ?
N54 C53 C54 103.43(18) . . ?
C53 C54 H54 111.7 . . ?
N52 C54 C53 102.94(18) . . ?
N52 C54 H54 111.7 . . ?
N53 C54 C53 102.76(18) . . ?
N53 C54 H54 111.7 . . ?
N53 C54 N52 115.34(19) . . ?
C51 N51 C45 122.8(2) . . ?
C51 N51 C53 112.47(19) . . ?
C53 N51 C45 124.28(19) . . ?
C51 N52 C54 110.80(19) . . ?
C51 N52 C55 120.8(2) . . ?
C55 N52 C54 124.9(2) . . ?
C52 N53 C54 112.7(2) . . ?
C52 N53 C56 122.7(2) . . ?
C54 N53 C56 124.6(2) . . ?
C46 N54 C53 124.1(2) . . ?
C52 N54 C46 121.7(2) . . ?
C52 N54 C53 111.5(2) . . ?
N52 C55 H55A 108.9 . . ?
N52 C55 H55B 108.9 . . ?
H55A C55 H55B 107.7 . . ?
N61 C55 N52 113.36(19) . . ?
N61 C55 H55A 108.9 . . ?
N61 C55 H55B 108.9 . . ?
N53 C56 H56A 108.7 . . ?
N53 C56 H56B 108.7 . . ?
H56A C56 H56B 107.6 . . ?
N64 C56 N53 114.37(19) . . ?
N64 C56 H56A 108.7 . . ?
N64 C56 H56B 108.7 . . ?
O61 C61 N61 126.5(2) . . ?
O61 C61 N62 125.1(2) . . ?
N62 C61 N61 108.3(2) . . ?
O62 C62 N63 125.8(2) . . ?
O62 C62 N64 125.9(2) . . ?
N63 C62 N64 108.3(2) . . ?
C64 C63 H63 111.9 . . ?
N61 C63 H63 111.9 . . ?
N61 C63 C64 102.94(18) . . ?
N64 C63 H63 111.9 . . ?
N64 C63 C64 103.61(18) . . ?
N64 C63 N61 113.89(19) . . ?
C63 C64 H64 111.9 . . ?
N62 C64 C63 103.41(18) . . ?
N62 C64 H64 111.9 . . ?
N62 C64 N63 114.42(19) . . ?
N63 C64 C63 102.45(18) . . ?
N63 C64 H64 111.9 . . ?
C55 N61 C63 120.50(19) . . ?
C61 N61 C55 123.3(2) . . ?
C61 N61 C63 111.84(19) . . ?
C61 N62 C64 112.6(2) . . ?
C61 N62 C65 124.2(2) . . ?
C65 N62 C64 122.7(2) . . ?
C62 N63 C64 112.59(19) . . ?
C62 N63 C66 121.7(2) . . ?
C66 N63 C64 122.43(19) . . ?
C56 N64 C63 122.32(19) . . ?
C62 N64 C56 123.00(19) . . ?
C62 N64 C63 112.57(19) . . ?
N44 C65 N62 113.6(2) 2_667 . ?
N44 C65 H65A 108.8 2_667 . ?
N44 C65 H65B 108.8 2_667 . ?
N62 C65 H65A 108.8 . . ?
N62 C65 H65B 108.8 . . ?
H65A C65 H65B 107.7 . . ?
N41 C66 N63 113.66(19) 2_667 . ?
N41 C66 H66A 108.8 2_667 . ?
N41 C66 H66B 108.8 2_667 . ?
N63 C66 H66A 108.8 . . ?
N63 C66 H66B 108.8 . . ?
H66A C66 H66B 107.7 . . ?
O31N N3 O32N 120.2(2) . . ?
O33N N3 O31N 120.3(2) . . ?
O33N N3 O32N 119.5(2) . . ?
O41N N4 O42N 119.3(2) . . ?
O41N N4 O43N 120.1(2) . . ?
O43N N4 O42N 120.5(2) . . ?
N4 O41N H41N 139.4(18) . . ?
O51N N5 O52N 120.3(2) . . ?
O51N N5 O53N 119.9(2) . . ?
O53N N5 O52N 119.8(2) . . ?
O62N N6 O61N 120.2(2) . . ?
O63N N6 O61N 120.1(2) . . ?
O63N N6 O62N 119.7(2) . . ?
O72N N7 O71N 118.6(7) . . ?
O73N N7 O71N 119.7(7) . . ?
O73N N7 O72N 121.6(7) . . ?
O71A N7A O72A 116.4(13) . . ?
O71A N7A O73A 125.1(13) . . ?
O73A N7A O72A 118.5(12) . . ?
O82N N8 O81N 118.5(7) . . ?
O83N N8 O81N 120.3(7) . . ?
O83N N8 O82N 120.8(7) . . ?
O81A N8A O83A 116.1(11) . . ?
O82A N8A O81A 120.9(13) . . ?
O82A N8A O83A 121.3(13) . . ?
H11W O1W H12W 105.3(15) . . ?
H21W O2W H22W 105.4(15) . . ?
H31W O3W H32W 98.6(10) . . ?
H41W O4W H42W 106.6(15) . . ?
H51W O5W H52W 104.6(15) . . ?
H61W O6W H62W 107.4(16) . . ?

loop_
_geom_bond_atom_site_label_1
_geom_bond_atom_site_label_2
_geom_bond_distance
_geom_bond_site_symmetry_2
_geom_bond_publ_flag
Tb1 O11M 2.4757(19) . yes
Tb1 O12M 2.3803(18) . yes
Tb1 O13M 2.4012(19) . yes
Tb1 O14M 2.4119(18) . yes
Tb1 O15M 2.363(2) . yes
Tb1 N1 2.899(2) . ?
Tb1 O11N 2.4545(18) . yes
Tb1 O12N 2.5270(18) . yes
Tb1 O11 2.3502(18) . yes
Tb1 O21 2.4617(17) . yes
O11M H111 0.848(10) . ?
O11M H112 0.851(10) . ?
O12M H121 0.852(10) . ?
O12M H122 0.850(10) . ?
O13M H131 0.848(10) . ?
O13M H132 0.846(10) . ?
O14M H141 0.849(10) . ?
O14M H142 0.848(10) . ?
O15M H151 0.857(8) . ?
O15M H152 0.847(7) . ?
N1 O11N 1.273(3) . ?
N1 O12N 1.259(3) . ?
N1 O13N 1.229(3) . ?
O11 C11 1.240(3) . ?
O12 C12 1.221(3) . ?
C11 N11 1.351(3) . ?
C11 N12 1.356(3) . ?
C12 N13 1.370(3) . ?
C12 N14 1.369(3) . ?
C13 H13 1.0000 . ?
C13 C14 1.550(3) . ?
C13 N11 1.454(3) . ?
C13 N14 1.435(3) . ?
C14 H14 1.0000 . ?
C14 N12 1.451(3) . ?
C14 N13 1.453(3) . ?
N11 C36 1.452(3) 2_776 ?
N12 C15 1.446(3) . ?
N13 C16 1.447(3) . ?
N14 C35 1.434(3) 2_776 ?
C15 H15A 0.9900 . ?
C15 H15B 0.9900 . ?
C15 N21 1.437(3) . ?
C16 H16A 0.9900 . ?
C16 H16B 0.9900 . ?
C16 N24 1.454(3) . ?
O21 C21 1.228(3) . ?
O22 C22 1.226(3) . ?
C21 N21 1.360(3) . ?
C21 N22 1.367(3) . ?
C22 N23 1.364(3) . ?
C22 N24 1.367(3) . ?
C23 H23 1.0000 . ?
C23 C24 1.549(3) . ?
C23 N21 1.444(3) . ?
C23 N24 1.451(3) . ?
C24 H24 1.0000 . ?
C24 N22 1.461(3) . ?
C24 N23 1.440(3) . ?
N22 C25 1.455(3) . ?
N23 C26 1.447(3) . ?
C25 H25A 0.9900 . ?
C25 H25B 0.9900 . ?
C25 N31 1.446(3) . ?
C26 H26A 0.9900 . ?
C26 H26B 0.9900 . ?
C26 N34 1.447(3) . ?
O31 C31 1.232(3) . ?
O32 C32 1.225(3) . ?
C31 N31 1.359(3) . ?
C31 N32 1.362(3) . ?
C32 N33 1.375(3) . ?
C32 N34 1.367(3) . ?
C33 H33 1.0000 . ?
C33 C34 1.553(3) . ?
C33 N31 1.455(3) . ?
C33 N34 1.440(3) . ?
C34 H34 1.0000 . ?
C34 N32 1.446(3) . ?
C34 N33 1.456(3) . ?
N32 C35 1.451(3) . ?
N33 C36 1.443(3) . ?
C35 H35A 0.9900 . ?
C35 H35B 0.9900 . ?
C36 H36A 0.9900 . ?
C36 H36B 0.9900 . ?
Tb2 O21M 2.4080(19) . yes
Tb2 O22M 2.3820(18) . yes
Tb2 O23M 2.4786(19) . yes
Tb2 O24M 2.3657(18) . yes
Tb2 O25M 2.3950(19) . yes
Tb2 N2 2.882(2) . ?
Tb2 O21N 2.4933(18) . yes
Tb2 O22N 2.4705(18) . yes
Tb2 O41 2.4592(17) . yes
Tb2 O51 2.3263(18) . yes
O21M H211 0.847(10) . ?
O21M H212 0.851(10) . ?
O22M H221 0.845(10) . ?
O22M H222 0.846(10) . ?
O23M H231 0.855(10) . ?
O23M H232 0.853(10) . ?
O24M H241 0.850(10) . ?
O24M H242 0.841(10) . ?
O25M H251 0.852(10) . ?
O25M H252 0.842(10) . ?
N2 O21N 1.261(3) . ?
N2 O22N 1.270(3) . ?
N2 O23N 1.231(3) . ?
O41 C41 1.229(3) . ?
O42 C42 1.223(3) . ?
C41 N41 1.363(3) . ?
C41 N42 1.357(3) . ?
C42 N43 1.366(3) . ?
C42 N44 1.368(3) . ?
C43 H43 1.0000 . ?
C43 C44 1.553(3) . ?
C43 N41 1.451(3) . ?
C43 N44 1.444(3) . ?
C44 H44 1.0000 . ?
C44 N42 1.446(3) . ?
C44 N43 1.441(3) . ?
N41 C66 1.444(3) 2_667 ?
N42 C45 1.437(3) . ?
N43 C46 1.449(3) . ?
N44 C65 1.439(3) 2_667 ?
C45 H45A 0.9900 . ?
C45 H45B 0.9900 . ?
C45 N51 1.448(3) . ?
C46 H46A 0.9900 . ?
C46 H46B 0.9900 . ?
C46 N54 1.451(3) . ?
O51 C51 1.241(3) . ?
O52 C52 1.225(3) . ?
C51 N51 1.350(3) . ?
C51 N52 1.357(3) . ?
C52 N53 1.370(3) . ?
C52 N54 1.369(3) . ?
C53 H53 1.0000 . ?
C53 C54 1.554(3) . ?
C53 N51 1.442(3) . ?
C53 N54 1.453(3) . ?
C54 H54 1.0000 . ?
C54 N52 1.468(3) . ?
C54 N53 1.443(3) . ?
N52 C55 1.450(3) . ?
N53 C56 1.447(3) . ?
C55 H55A 0.9900 . ?
C55 H55B 0.9900 . ?
C55 N61 1.440(3) . ?
C56 H56A 0.9900 . ?
C56 H56B 0.9900 . ?
C56 N64 1.442(3) . ?
O61 C61 1.225(3) . ?
O62 C62 1.225(3) . ?
C61 N61 1.370(3) . ?
C61 N62 1.365(3) . ?
C62 N63 1.360(3) . ?
C62 N64 1.367(3) . ?
C63 H63 1.0000 . ?
C63 C64 1.551(3) . ?
C63 N61 1.457(3) . ?
C63 N64 1.444(3) . ?
C64 H64 1.0000 . ?
C64 N62 1.443(3) . ?
C64 N63 1.462(3) . ?
N62 C65 1.443(3) . ?
N63 C66 1.450(3) . ?
C65 H65A 0.9900 . ?
C65 H65B 0.9900 . ?
C66 H66A 0.9900 . ?
C66 H66B 0.9900 . ?
N3 O31N 1.246(3) . ?
N3 O32N 1.266(3) . ?
N3 O33N 1.243(3) . ?
N4 O41N 1.235(3) . ?
N4 O42N 1.269(3) . ?
N4 O43N 1.244(3) . ?
O41N H41N 0.863(9) . ?
N5 O51N 1.246(3) . ?
N5 O52N 1.262(3) . ?
N5 O53N 1.251(3) . ?
N6 O61N 1.262(3) . ?
N6 O62N 1.254(3) . ?
N6 O63N 1.242(3) . ?
N7 O71N 1.253(7) . ?
N7 O72N 1.234(7) . ?
N7 O73N 1.234(7) . ?
N7A O71A 1.224(7) . ?
N7A O72A 1.245(8) . ?
N7A O73A 1.228(7) . ?
N8 O81N 1.246(7) . ?
N8 O82N 1.242(7) . ?
N8 O83N 1.231(7) . ?
N8A O81A 1.235(8) . ?
N8A O82A 1.227(7) . ?
N8A O83A 1.241(8) . ?
O1W H11W 0.874(10) . ?
O1W H12W 0.869(10) . ?
O2W H21W 0.865(10) . ?
O2W H22W 0.882(10) . ?
O3W H31W 0.931(8) . ?
O3W H32W 0.870(7) . ?
O4W H41W 0.868(10) . ?
O4W H42W 0.866(10) . ?
O5W H51W 0.874(10) . ?
O5W H52W 0.874(10) . ?
O6W H61W 0.869(10) . ?
O6W H62W 0.861(10) . ?
